data_1503478
loop_
_publ_author_name
'Jierry, Lo\"ic'
'Harthong, Steven'
'Aronica, Christophe'
'Mulatier, Jean-Christophe'
'Guy, Laure'
'Guy, St\'ephan'

_publ_section_title
;
 Efficient dibenzo[c]acridine helicene-like synthesis and resolution:
 scaleup, structural control, and high chiroptical properties.
;
_journal_issue 1
_journal_name_full 'Organic letters'
_journal_page_first 288
_journal_page_last 291
_journal_paper_doi 10.1021/ol202799j
_journal_volume 14
_journal_year 2012
_chemical_absolute_configuration ad
_chemical_formula_moiety 'C68 H68 N2 O6'
_chemical_formula_sum 'C68 H68 N2 O6'
_chemical_formula_weight 1009.30
_space_group_IT_number 4
_symmetry_cell_setting monoclinic
_symmetry_space_group_name_Hall 'P 2yb'
_symmetry_space_group_name_H-M 'P 1 21 1'
_atom_sites_solution_hydrogens geom
_atom_sites_solution_primary direct
_cell_angle_alpha 90
_cell_angle_beta 107.430(10)
_cell_angle_gamma 90
_cell_formula_units_Z 2
_cell_length_a 9.8240(10)
_cell_length_b 24.577(2)
_cell_length_c 12.1670(10)
_cell_measurement_reflns_used 9339
_cell_measurement_temperature 100
_cell_measurement_theta_max 66.6186
_cell_measurement_theta_min 3.5938
_cell_volume 2802.8(5)
_computing_cell_refinement
;
CrysAlisPro, Agilent Technologies,
Version 1.171.34.49 (release 20-01-2011 CrysAlis171 .NET)
(compiled Jan 20 2011,15:58:25)
;
_computing_data_collection
;
CrysAlisPro, Agilent Technologies,
Version 1.171.34.49 (release 20-01-2011 CrysAlis171 .NET)
(compiled Jan 20 2011,15:58:25)
;
_computing_data_reduction
;
CrysAlisPro, Agilent Technologies,
Version 1.171.34.49 (release 20-01-2011 CrysAlis171 .NET)
(compiled Jan 20 2011,15:58:25)
;
_computing_molecular_graphics 'CAMERON (Watkin et al., 1996)'
_computing_publication_material 'CRYSTALS (Betteridge et al., 2003)'
_computing_structure_refinement 'CRYSTALS (Betteridge et al., 2003)'
_computing_structure_solution 'SIR97 (Altomare et al., 1999)'
_diffrn_ambient_temperature 100
_diffrn_detector_area_resol_mean 10.4685
_diffrn_measured_fraction_theta_full 0.989
_diffrn_measured_fraction_theta_max 0.988
_diffrn_measurement_device_type 'Xcalibur, Atlas, Gemini ultra'
_diffrn_measurement_method \w
_diffrn_radiation_monochromator mirror
_diffrn_radiation_source 'Enhance Ultra (Cu) X-ray Source'
_diffrn_radiation_type 'Cu K\a'
_diffrn_radiation_wavelength 1.5418
_diffrn_reflns_av_R_equivalents 0.069
_diffrn_reflns_limit_h_max 11
_diffrn_reflns_limit_h_min -11
_diffrn_reflns_limit_k_max 29
_diffrn_reflns_limit_k_min -29
_diffrn_reflns_limit_l_max 14
_diffrn_reflns_limit_l_min 0
_diffrn_reflns_number 28443
_diffrn_reflns_theta_full 66.711
_diffrn_reflns_theta_max 66.727
_diffrn_reflns_theta_min 3.597
_diffrn_standards_number 0
_exptl_absorpt_coefficient_mu 0.594
_exptl_absorpt_correction_T_max 0.953
_exptl_absorpt_correction_T_min 0.901
_exptl_absorpt_correction_type analytical
_exptl_absorpt_process_details
;
CrysAlisPro, Agilent Technologies,
Version 1.171.34.49 (release 20-01-2011 CrysAlis171 .NET)
(compiled Jan 20 2011,15:58:25)
Analytical numeric absorption correction using a multifaceted crystal
            model based on expressions derived by R.C. Clark & J.S. Reid.
(Clark, R. C. & Reid, J. S. (1995). Acta Cryst. A51, 887-897)
;
_exptl_crystal_colour colorless
_exptl_crystal_density_diffrn 1.196
_exptl_crystal_density_method 'not measured'
_exptl_crystal_description needle
_exptl_crystal_F_000 1076
_exptl_crystal_size_max 0.275
_exptl_crystal_size_mid 0.138
_exptl_crystal_size_min 0.088
_refine_diff_density_max 0.23
_refine_diff_density_min -0.34
_refine_ls_abs_structure_details 'Flack (1983), 0 Friedel-pairs'
_refine_ls_abs_structure_Flack -0.051(17)
_refine_ls_extinction_method None
_refine_ls_goodness_of_fit_ref 0.9590
_refine_ls_hydrogen_treatment none
_refine_ls_matrix_type full
_refine_ls_number_parameters 686
_refine_ls_number_reflns 9636
_refine_ls_number_restraints 1
_refine_ls_R_factor_all 0.0549
_refine_ls_R_factor_gt 0.0508
_refine_ls_shift/su_max 0.0129694
_refine_ls_shift/su_mean 0.0010441
_refine_ls_structure_factor_coef Fsqd
_refine_ls_weighting_details
;
 Method, part 1, Chebychev polynomial, (Watkin, 1994, Prince, 1982) 
 [weight] = 1.0/[A~0~*T~0~(x)+A~1~*T~1~(x) ... +A~n-1~]*T~n-1~(x)] 
 where A~i~ are the Chebychev coefficients listed below and x= Fcalc/Fmax 
 Method = Robust Weighting (Prince, 1982) 
 W = [weight] * [1-(deltaF/6*sigmaF)^2^]^2^ 
 A~i~ are: 
 0.153E+04 0.259E+04 0.164E+04 728. 181. 
;
_refine_ls_weighting_scheme calc
_refine_ls_wR_factor_all 0.1460
_refine_ls_wR_factor_gt 0.1367
_refine_ls_wR_factor_ref 0.1460
_reflns_limit_h_max 11
_reflns_limit_h_min -11
_reflns_limit_k_max 29
_reflns_limit_k_min -29
_reflns_limit_l_max 14
_reflns_limit_l_min 0
_reflns_number_gt 8898
_reflns_number_total 9650
_reflns_threshold_expression I>2.0\s(I)
_oxford_diffrn_Wilson_B_factor 2.06
_oxford_diffrn_Wilson_scale 0.10
_oxford_refine_ls_r_factor_ref 0.0549
_oxford_refine_ls_scale 3.30(3)
_oxford_reflns_number_all 9636
_oxford_reflns_threshold_expression_ref I>-10.0\s(I)
_cod_data_source_file ol202799j_si_005.cif
_cod_data_source_block 1
_cod_depositor_comments
;
The following automatic conversions were performed:

'_symmetry_cell_setting' value 'Monoclinic' changed to 'monoclinic'
according to /home/saulius/struct/CIF-dictionaries/cif_core.dic
dictionary named 'cif_core.dic' version 2.4.1 from 2010-06-29.

Automatic conversion script
Id: cif_fix_values 1715 2011-07-08 13:25:40Z adriana 
;
_cod_original_sg_symbol_H-M 'P 1 21 1 '
_cod_database_code 1503478

loop_
_symmetry_equiv_pos_as_xyz
x,y,z
-x,y+1/2,-z

loop_
_atom_site_label
_atom_site_type_symbol
_atom_site_fract_x
_atom_site_fract_y
_atom_site_fract_z
_atom_site_U_iso_or_equiv
_atom_site_occupancy
_atom_site_adp_type
_atom_site_refinement_flags_posn
O1 O 1.04428(19) 0.57204(7) 1.04459(15) 0.0231 1.0000 Uani .
C2 C 1.0986(3) 0.53865(10) 0.9801(2) 0.0209 1.0000 Uani .
O3 O 1.18384(18) 0.50350(7) 1.05057(14) 0.0224 1.0000 Uani .
C4 C 1.2616(3) 0.46627(10) 0.9968(2) 0.0208 1.0000 Uani .
C5 C 1.1687(3) 0.41782(11) 0.9451(2) 0.0253 1.0000 Uani .
C6 C 1.2514(3) 0.37635(11) 0.8970(2) 0.0288 1.0000 Uani .
C7 C 1.1598(4) 0.32804(13) 0.8421(3) 0.0383 1.0000 Uani .
H72 H 1.2102 0.3021 0.8069 0.0563 1.0000 Uiso R
H73 H 1.1272 0.3081 0.8995 0.0563 1.0000 Uiso R
H71 H 1.0770 0.3398 0.7798 0.0570 1.0000 Uiso R
C8 C 1.3839(3) 0.35878(12) 0.9926(3) 0.0355 1.0000 Uani .
C9 C 1.4766(3) 0.40793(13) 1.0448(3) 0.0348 1.0000 Uani .
C10 C 1.3953(3) 0.44996(11) 1.0929(2) 0.0247 1.0000 Uani .
C11 C 1.4842(3) 0.50019(11) 1.1476(2) 0.0289 1.0000 Uani .
C12 C 1.6060(3) 0.48470(13) 1.2541(3) 0.0362 1.0000 Uani .
H121 H 1.6539 0.5172 1.2940 0.0539 1.0000 Uiso R
H122 H 1.6769 0.4632 1.2317 0.0533 1.0000 Uiso R
H123 H 1.5725 0.4631 1.3095 0.0536 1.0000 Uiso R
C13 C 1.5428(4) 0.53163(14) 1.0638(3) 0.0450 1.0000 Uani .
H131 H 1.5867 0.5654 1.1002 0.0669 1.0000 Uiso R
H132 H 1.6122 0.5097 1.0402 0.0666 1.0000 Uiso R
H133 H 1.4674 0.5415 0.9953 0.0673 1.0000 Uiso R
H111 H 1.4203 0.5250 1.1722 0.0343 1.0000 Uiso R
H101 H 1.3647 0.4325 1.1549 0.0294 1.0000 Uiso R
H91 H 1.5592 0.3951 1.1056 0.0422 1.0000 Uiso R
H92 H 1.5110 0.4262 0.9855 0.0415 1.0000 Uiso R
H81 H 1.4390 0.3332 0.9607 0.0429 1.0000 Uiso R
H82 H 1.3551 0.3404 1.0535 0.0426 1.0000 Uiso R
H61 H 1.2841 0.3961 0.8379 0.0345 1.0000 Uiso R
H51 H 1.1402 0.4005 1.0072 0.0293 1.0000 Uiso R
H52 H 1.0845 0.4303 0.8826 0.0303 1.0000 Uiso R
H41 H 1.2880 0.4853 0.9342 0.0244 1.0000 Uiso R
O14 O 1.0739(2) 0.54123(8) 0.87774(15) 0.0292 1.0000 Uani .
C15 C 0.9380(3) 0.60738(10) 0.9782(2) 0.0220 1.0000 Uani .
C16 C 0.8007(3) 0.58755(11) 0.9386(2) 0.0278 1.0000 Uani .
C17 C 0.6933(3) 0.62127(11) 0.8751(2) 0.0276 1.0000 Uani .
C18 C 0.7243(3) 0.67425(11) 0.8507(2) 0.0242 1.0000 Uani .
C19 C 0.8655(3) 0.69442(10) 0.8943(2) 0.0200 1.0000 Uani .
C20 C 0.9748(3) 0.66078(10) 0.9614(2) 0.0203 1.0000 Uani .
C21 C 1.1281(3) 0.67812(10) 1.0083(2) 0.0191 1.0000 Uani .
C22 C 1.1919(3) 0.69870(10) 1.1206(2) 0.0193 1.0000 Uani .
C23 C 1.1106(3) 0.70419(10) 1.2052(2) 0.0195 1.0000 Uani .
N24 N 0.9959(2) 0.67407(9) 1.18818(18) 0.0216 1.0000 Uani .
C25 C 0.9172(3) 0.67812(10) 1.2631(2) 0.0213 1.0000 Uani .
C26 C 0.9574(3) 0.71131(10) 1.3627(2) 0.0206 1.0000 Uani .
C27 C 1.0862(3) 0.74244(10) 1.3826(2) 0.0212 1.0000 Uani .
C28 C 1.1611(3) 0.73994(10) 1.3028(2) 0.0203 1.0000 Uani .
C29 C 1.2947(3) 0.77229(11) 1.3131(2) 0.0249 1.0000 Uani .
C30 C 1.4021(3) 0.73861(11) 1.2729(2) 0.0255 1.0000 Uani .
C31 C 1.3353(3) 0.71591(10) 1.1539(2) 0.0231 1.0000 Uani .
C32 C 1.4147(3) 0.71136(11) 1.0767(2) 0.0255 1.0000 Uani .
C33 C 1.3548(3) 0.69039(11) 0.9678(2) 0.0253 1.0000 Uani .
C34 C 1.2129(3) 0.67418(10) 0.9347(2) 0.0220 1.0000 Uani .
O35 O 1.14251(18) 0.65891(7) 0.82140(15) 0.0221 1.0000 Uani .
C36 C 1.2016(3) 0.61975(11) 0.7722(2) 0.0232 1.0000 Uani .
O37 O 1.1101(2) 0.61200(8) 0.66736(15) 0.0256 1.0000 Uani .
C38 C 1.1517(3) 0.57223(11) 0.5947(2) 0.0247 1.0000 Uani .
C39 C 1.0144(3) 0.55366(11) 0.5046(2) 0.0279 1.0000 Uani .
C40 C 0.9040(3) 0.52386(13) 0.5504(3) 0.0355 1.0000 Uani .
C41 C 0.9669(4) 0.47546(13) 0.6296(3) 0.0391 1.0000 Uani .
H412 H 0.8898 0.4561 0.6462 0.0585 1.0000 Uiso R
H411 H 1.0172 0.4504 0.5941 0.0583 1.0000 Uiso R
H413 H 1.0307 0.4880 0.7017 0.0592 1.0000 Uiso R
C42 C 0.8207(4) 0.56096(15) 0.6089(3) 0.0444 1.0000 Uani .
H422 H 0.7381 0.5419 0.6204 0.0662 1.0000 Uiso R
H423 H 0.7880 0.5938 0.5630 0.0664 1.0000 Uiso R
H421 H 0.8809 0.5734 0.6847 0.0656 1.0000 Uiso R
H401 H 0.8305 0.5087 0.4826 0.0424 1.0000 Uiso R
C43 C 1.0540(3) 0.51790(12) 0.4152(2) 0.0330 1.0000 Uani .
C44 C 1.1585(4) 0.54508(12) 0.3612(3) 0.0353 1.0000 Uani .
C45 C 1.2946(3) 0.56128(12) 0.4543(2) 0.0319 1.0000 Uani .
C46 C 1.2556(3) 0.59877(11) 0.5405(2) 0.0282 1.0000 Uani .
H461 H 1.3417 0.6084 0.6017 0.0343 1.0000 Uiso R
H462 H 1.2171 0.6322 0.5014 0.0347 1.0000 Uiso R
C47 C 1.4010(4) 0.58915(14) 0.4036(3) 0.0475 1.0000 Uani .
H472 H 1.4829 0.6022 0.4645 0.0708 1.0000 Uiso R
H473 H 1.4316 0.5640 0.3548 0.0709 1.0000 Uiso R
H471 H 1.3561 0.6205 0.3584 0.0711 1.0000 Uiso R
H451 H 1.3382 0.5279 0.4945 0.0383 1.0000 Uiso R
H441 H 1.1810 0.5210 0.3059 0.0419 1.0000 Uiso R
H442 H 1.1160 0.5783 0.3214 0.0416 1.0000 Uiso R
H432 H 1.0981 0.4845 0.4532 0.0394 1.0000 Uiso R
H431 H 0.9673 0.5084 0.3541 0.0389 1.0000 Uiso R
H391 H 0.9688 0.5865 0.4641 0.0329 1.0000 Uiso R
H381 H 1.1954 0.5409 0.6416 0.0295 1.0000 Uiso R
O48 O 1.3132(2) 0.59712(8) 0.81365(17) 0.0288 1.0000 Uani .
H331 H 1.4085 0.6873 0.9151 0.0296 1.0000 Uiso R
H321 H 1.5091 0.7232 1.0979 0.0309 1.0000 Uiso R
H301 H 1.4352 0.7091 1.3277 0.0299 1.0000 Uiso R
H302 H 1.4836 0.7618 1.2717 0.0305 1.0000 Uiso R
H291 H 1.3363 0.7844 1.3931 0.0290 1.0000 Uiso R
H292 H 1.2689 0.8050 1.2655 0.0290 1.0000 Uiso R
C49 C 1.1351(3) 0.77642(10) 1.4890(2) 0.0216 1.0000 Uani .
C50 C 1.1626(3) 0.75283(11) 1.5971(2) 0.0276 1.0000 Uani .
C51 C 1.2030(3) 0.78449(12) 1.6969(2) 0.0293 1.0000 Uani .
C52 C 1.2152(3) 0.84032(12) 1.6882(2) 0.0280 1.0000 Uani .
C53 C 1.1899(3) 0.86446(11) 1.5814(2) 0.0273 1.0000 Uani .
C54 C 1.1494(3) 0.83301(11) 1.4816(2) 0.0253 1.0000 Uani .
H541 H 1.1329 0.8492 1.4104 0.0302 1.0000 Uiso R
H531 H 1.2021 0.9027 1.5755 0.0339 1.0000 Uiso R
H521 H 1.2389 0.8619 1.7551 0.0338 1.0000 Uiso R
H511 H 1.2201 0.7672 1.7698 0.0347 1.0000 Uiso R
H501 H 1.1556 0.7146 1.6039 0.0332 1.0000 Uiso R
C55 C 0.8665(3) 0.71321(11) 1.4334(2) 0.0251 1.0000 Uani .
C56 C 0.7436(3) 0.68303(12) 1.4060(2) 0.0282 1.0000 Uani .
C57 C 0.7052(3) 0.64954(12) 1.3076(2) 0.0293 1.0000 Uani .
C58 C 0.7900(3) 0.64733(11) 1.2373(2) 0.0268 1.0000 Uani .
H581 H 0.7657 0.6252 1.1710 0.0320 1.0000 Uiso R
H571 H 0.6197 0.6283 1.2898 0.0345 1.0000 Uiso R
H561 H 0.6847 0.6847 1.4550 0.0338 1.0000 Uiso R
H551 H 0.8903 0.7361 1.5005 0.0296 1.0000 Uiso R
C59 C 0.8909(3) 0.75100(10) 0.8639(2) 0.0210 1.0000 Uani .
N60 N 0.9991(2) 0.77755(9) 0.93444(19) 0.0222 1.0000 Uani .
C61 C 1.0227(3) 0.83021(10) 0.9083(2) 0.0220 1.0000 Uani .
C62 C 0.9367(3) 0.85686(10) 0.8080(2) 0.0233 1.0000 Uani .
C63 C 0.8225(3) 0.82689(11) 0.7321(2) 0.0232 1.0000 Uani .
C64 C 0.7976(3) 0.77462(11) 0.7608(2) 0.0225 1.0000 Uani .
C65 C 0.6763(3) 0.73963(11) 0.6906(2) 0.0284 1.0000 Uani .
C66 C 0.6111(3) 0.70972(11) 0.7720(2) 0.0281 1.0000 Uani .
H661 H 0.5331 0.6863 0.7296 0.0342 1.0000 Uiso R
H662 H 0.5732 0.7366 0.8156 0.0330 1.0000 Uiso R
H651 H 0.7094 0.7134 0.6445 0.0334 1.0000 Uiso R
H652 H 0.6046 0.7632 0.6394 0.0344 1.0000 Uiso R
C67 C 0.7365(3) 0.85180(10) 0.6205(2) 0.0232 1.0000 Uani .
C68 C 0.7958(3) 0.85536(12) 0.5306(2) 0.0334 1.0000 Uani .
C69 C 0.7187(4) 0.87663(16) 0.4252(3) 0.0471 1.0000 Uani .
C70 C 0.5814(4) 0.89616(16) 0.4084(3) 0.0479 1.0000 Uani .
C71 C 0.5213(4) 0.89319(15) 0.4983(3) 0.0434 1.0000 Uani .
C72 C 0.5978(3) 0.87091(12) 0.6031(2) 0.0316 1.0000 Uani .
H721 H 0.5557 0.8678 0.6617 0.0374 1.0000 Uiso R
H711 H 0.4296 0.9061 0.4895 0.0527 1.0000 Uiso R
H701 H 0.5287 0.9116 0.3374 0.0582 1.0000 Uiso R
H691 H 0.7598 0.8776 0.3645 0.0552 1.0000 Uiso R
H681 H 0.8896 0.8427 0.5414 0.0399 1.0000 Uiso R
C73 C 0.9649(3) 0.91227(11) 0.7910(2) 0.0253 1.0000 Uani .
C74 C 1.0730(3) 0.93968(11) 0.8698(2) 0.0263 1.0000 Uani .
C75 C 1.1602(3) 0.91223(11) 0.9674(2) 0.0260 1.0000 Uani .
C76 C 1.1367(3) 0.85873(11) 0.9858(2) 0.0250 1.0000 Uani .
H761 H 1.1945 0.8407 1.0521 0.0310 1.0000 Uiso R
H751 H 1.2323 0.9314 1.0232 0.0308 1.0000 Uiso R
H741 H 1.0879 0.9773 0.8584 0.0312 1.0000 Uiso R
H731 H 0.9069 0.9304 0.7263 0.0299 1.0000 Uiso R
H171 H 0.5986 0.6090 0.8476 0.0328 1.0000 Uiso R
H161 H 0.7842 0.5511 0.9561 0.0334 1.0000 Uiso R

loop_
_atom_site_aniso_label
_atom_site_aniso_U_11
_atom_site_aniso_U_22
_atom_site_aniso_U_33
_atom_site_aniso_U_23
_atom_site_aniso_U_13
_atom_site_aniso_U_12
O1 0.0303(9) 0.0202(8) 0.0203(8) -0.0007(7) 0.0096(7) 0.0014(7)
C2 0.0261(12) 0.0160(11) 0.0225(12) -0.0002(9) 0.0100(10) -0.0021(9)
O3 0.0248(9) 0.0240(9) 0.0202(8) 0.0027(7) 0.0095(7) 0.0030(7)
C4 0.0223(12) 0.0197(11) 0.0218(12) -0.0013(9) 0.0089(10) -0.0004(9)
C5 0.0275(13) 0.0229(12) 0.0251(13) 0.0005(10) 0.0072(10) -0.0043(10)
C6 0.0374(15) 0.0262(14) 0.0253(13) -0.0003(11) 0.0132(11) -0.0043(11)
C7 0.0516(18) 0.0315(15) 0.0329(15) -0.0064(12) 0.0145(14) -0.0074(14)
C8 0.0422(16) 0.0251(14) 0.0372(16) -0.0060(11) 0.0089(13) 0.0067(12)
C9 0.0290(14) 0.0321(14) 0.0413(16) -0.0075(12) 0.0076(12) 0.0058(12)
C10 0.0257(13) 0.0225(12) 0.0255(13) 0.0017(10) 0.0070(11) -0.0007(10)
C11 0.0262(13) 0.0254(13) 0.0315(14) -0.0053(11) 0.0032(11) 0.0016(11)
C12 0.0339(15) 0.0362(16) 0.0316(15) -0.0062(12) -0.0009(12) -0.0049(12)
C13 0.0470(18) 0.0361(17) 0.0451(18) 0.0019(14) 0.0035(15) -0.0199(14)
O14 0.0411(11) 0.0274(9) 0.0208(9) 0.0030(7) 0.0119(8) 0.0064(8)
C15 0.0277(12) 0.0191(12) 0.0209(12) -0.0006(9) 0.0098(10) 0.0006(10)
C16 0.0332(14) 0.0191(12) 0.0337(14) 0.0031(10) 0.0142(11) -0.0043(10)
C17 0.0255(13) 0.0244(13) 0.0342(14) 0.0011(11) 0.0110(11) -0.0043(10)
C18 0.0254(12) 0.0239(13) 0.0256(12) 0.0012(10) 0.0111(10) -0.0012(10)
C19 0.0243(12) 0.0186(12) 0.0195(12) -0.0016(9) 0.0103(10) -0.0023(10)
C20 0.0252(12) 0.0193(11) 0.0194(11) -0.0028(9) 0.0113(10) -0.0014(9)
C21 0.0239(12) 0.0161(11) 0.0194(11) 0.0017(9) 0.0099(9) 0.0004(9)
C22 0.0228(12) 0.0176(11) 0.0180(11) -0.0005(9) 0.0071(10) -0.0014(9)
C23 0.0246(12) 0.0154(11) 0.0198(12) 0.0030(9) 0.0089(10) 0.0019(9)
N24 0.0243(10) 0.0219(10) 0.0206(10) -0.0011(8) 0.0097(8) -0.0023(8)
C25 0.0264(12) 0.0206(11) 0.0186(12) -0.0003(9) 0.0094(10) -0.0005(10)
C26 0.0262(12) 0.0173(11) 0.0186(11) 0.0023(9) 0.0071(10) 0.0007(9)
C27 0.0258(12) 0.0191(12) 0.0178(12) 0.0005(9) 0.0054(9) 0.0013(9)
C28 0.0245(12) 0.0202(11) 0.0174(11) 0.0009(9) 0.0078(9) 0.0015(9)
C29 0.0263(13) 0.0256(13) 0.0247(13) -0.0065(10) 0.0102(10) -0.0051(10)
C30 0.0236(13) 0.0308(13) 0.0223(13) -0.0045(10) 0.0071(10) -0.0073(11)
C31 0.0258(13) 0.0229(12) 0.0217(12) -0.0020(10) 0.0089(10) -0.0021(10)
C32 0.0220(12) 0.0293(13) 0.0277(13) -0.0019(10) 0.0114(11) -0.0033(10)
C33 0.0277(13) 0.0282(13) 0.0244(13) 0.0001(10) 0.0146(11) 0.0007(10)
C34 0.0299(13) 0.0194(12) 0.0189(11) -0.0001(9) 0.0107(10) 0.0008(10)
O35 0.0231(8) 0.0266(9) 0.0176(8) -0.0031(7) 0.0079(7) 0.0021(7)
C36 0.0303(14) 0.0241(12) 0.0184(12) -0.0011(10) 0.0119(10) -0.0005(10)
O37 0.0322(9) 0.0265(9) 0.0197(9) -0.0022(7) 0.0102(7) 0.0062(7)
C38 0.0315(13) 0.0230(12) 0.0224(12) -0.0017(10) 0.0123(11) 0.0062(11)
C39 0.0347(14) 0.0249(12) 0.0239(12) -0.0002(10) 0.0084(11) 0.0024(11)
C40 0.0328(15) 0.0397(16) 0.0343(15) -0.0016(13) 0.0106(12) -0.0034(12)
C41 0.058(2) 0.0313(15) 0.0331(16) -0.0014(12) 0.0204(14) -0.0104(14)
C42 0.0385(17) 0.056(2) 0.0415(17) 0.0053(16) 0.0168(14) 0.0052(15)
C43 0.0440(17) 0.0299(14) 0.0258(14) -0.0054(11) 0.0116(12) -0.0029(12)
C44 0.0601(19) 0.0244(14) 0.0282(14) -0.0031(11) 0.0237(14) -0.0018(13)
C45 0.0459(16) 0.0253(13) 0.0320(14) -0.0039(11) 0.0232(13) 0.0021(12)
C46 0.0395(15) 0.0233(13) 0.0266(13) -0.0022(11) 0.0173(12) -0.0004(11)
C47 0.065(2) 0.0407(18) 0.053(2) -0.0110(15) 0.0422(18) -0.0082(16)
O48 0.0270(9) 0.0309(10) 0.0289(10) -0.0017(8) 0.0091(8) 0.0068(8)
C49 0.0241(12) 0.0212(12) 0.0211(12) -0.0054(10) 0.0093(10) -0.0011(10)
C50 0.0350(14) 0.0223(12) 0.0267(13) -0.0026(11) 0.0107(11) 0.0001(11)
C51 0.0374(14) 0.0299(14) 0.0206(13) -0.0004(10) 0.0087(11) 0.0005(11)
C52 0.0295(14) 0.0291(13) 0.0268(13) -0.0087(11) 0.0103(11) -0.0010(11)
C53 0.0346(14) 0.0207(12) 0.0282(13) -0.0064(11) 0.0117(11) -0.0019(11)
C54 0.0295(13) 0.0252(13) 0.0228(12) -0.0011(10) 0.0104(10) 0.0004(10)
C55 0.0312(13) 0.0257(13) 0.0208(12) -0.0009(10) 0.0115(11) 0.0007(11)
C56 0.0301(13) 0.0347(14) 0.0238(13) 0.0006(11) 0.0142(11) -0.0015(11)
C57 0.0270(13) 0.0337(14) 0.0297(14) -0.0026(11) 0.0123(11) -0.0043(11)
C58 0.0270(13) 0.0311(14) 0.0227(12) -0.0064(10) 0.0083(10) -0.0053(11)
C59 0.0244(12) 0.0196(12) 0.0231(12) -0.0018(10) 0.0134(10) -0.0002(10)
N60 0.0240(10) 0.0176(10) 0.0274(11) -0.0008(8) 0.0113(9) 0.0008(8)
C61 0.0256(12) 0.0176(12) 0.0258(13) -0.0022(9) 0.0122(10) -0.0003(9)
C62 0.0285(13) 0.0214(12) 0.0253(13) -0.0005(10) 0.0160(11) 0.0041(10)
C63 0.0261(12) 0.0262(13) 0.0214(12) -0.0004(10) 0.0134(10) 0.0027(10)
C64 0.0258(12) 0.0210(12) 0.0231(12) -0.0015(10) 0.0107(10) 0.0007(10)
C65 0.0302(14) 0.0266(13) 0.0255(13) -0.0009(11) 0.0040(11) -0.0010(11)
C66 0.0218(12) 0.0274(13) 0.0330(14) 0.0022(11) 0.0052(11) -0.0023(10)
C67 0.0289(13) 0.0208(12) 0.0205(12) -0.0002(9) 0.0083(10) -0.0021(10)
C68 0.0386(16) 0.0383(16) 0.0266(14) 0.0008(11) 0.0146(12) -0.0036(12)
C69 0.060(2) 0.059(2) 0.0247(15) 0.0042(14) 0.0173(14) -0.0083(17)
C70 0.050(2) 0.059(2) 0.0280(16) 0.0174(15) 0.0017(14) -0.0081(17)
C71 0.0381(17) 0.052(2) 0.0349(16) 0.0139(14) 0.0035(14) 0.0050(15)
C72 0.0340(14) 0.0344(15) 0.0288(14) 0.0064(12) 0.0131(11) 0.0034(12)
C73 0.0315(13) 0.0257(13) 0.0234(13) 0.0034(10) 0.0153(11) 0.0042(11)
C74 0.0331(14) 0.0185(12) 0.0313(14) 0.0016(10) 0.0159(12) 0.0006(10)
C75 0.0254(13) 0.0230(13) 0.0314(14) -0.0031(10) 0.0111(11) -0.0035(10)
C76 0.0257(13) 0.0220(13) 0.0270(13) -0.0005(10) 0.0076(11) 0.0003(10)

loop_
_atom_type_symbol
_atom_type_scat_dispersion_real
_atom_type_scat_dispersion_imag
_atom_type_scat_Cromer_Mann_a1
_atom_type_scat_Cromer_Mann_b1
_atom_type_scat_Cromer_Mann_a2
_atom_type_scat_Cromer_Mann_b2
_atom_type_scat_Cromer_Mann_a3
_atom_type_scat_Cromer_Mann_b3
_atom_type_scat_Cromer_Mann_a4
_atom_type_scat_Cromer_Mann_b4
_atom_type_scat_Cromer_Mann_c
_atom_type_scat_source
C 0.0181 0.0091 2.3100 20.8439 1.0200 10.2075 1.5886 0.5687 0.8650 51.6512 0.2156 'International Tables Vol C 4.2.6.8 and 6.1.1.4'
H 0.0000 0.0000 0.4930 10.5109 0.3229 26.1257 0.1402 3.1424 0.0408 57.7998 0.0030 'International Tables Vol C 4.2.6.8 and 6.1.1.4'
N 0.0311 0.0180 12.2126 0.0057 3.1322 9.8933 2.0125 28.9975 1.1663 0.5826 -11.5290 'International Tables Vol C 4.2.6.8 and 6.1.1.4'
O 0.0492 0.0322 3.0485 13.2771 2.2868 5.7011 1.5463 0.3239 0.8670 32.9089 0.2508 'International Tables Vol C 4.2.6.8 and 6.1.1.4'

loop_
_geom_angle_atom_site_label_1
_geom_angle_atom_site_label_2
_geom_angle_atom_site_label_3
_geom_angle
_geom_angle_publ_flag
C2 O1 C15 113.22(18) yes
O1 C2 O3 107.6(2) yes
O1 C2 O14 125.5(2) yes
O3 C2 O14 126.9(2) yes
C2 O3 C4 115.55(18) yes
O3 C4 C5 110.2(2) yes
O3 C4 C10 105.40(19) yes
C5 C4 C10 112.6(2) yes
O3 C4 H41 109.9 no
C5 C4 H41 108.3 no
C10 C4 H41 110.5 no
C4 C5 C6 111.1(2) yes
C4 C5 H51 107.3 no
C6 C5 H51 108.3 no
C4 C5 H52 109.6 no
C6 C5 H52 109.3 no
H51 C5 H52 111.2 no
C5 C6 C7 112.2(2) yes
C5 C6 C8 109.1(2) yes
C7 C6 C8 111.9(2) yes
C5 C6 H61 106.0 no
C7 C6 H61 109.9 no
C8 C6 H61 107.6 no
C6 C7 H72 112.9 no
C6 C7 H73 110.7 no
H72 C7 H73 107.6 no
C6 C7 H71 110.9 no
H72 C7 H71 105.5 no
H73 C7 H71 109.0 no
C6 C8 C9 111.0(2) yes
C6 C8 H81 109.0 no
C9 C8 H81 109.8 no
C6 C8 H82 109.4 no
C9 C8 H82 108.7 no
H81 C8 H82 108.8 no
C8 C9 C10 112.2(2) yes
C8 C9 H91 108.5 no
C10 C9 H91 109.9 no
C8 C9 H92 110.2 no
C10 C9 H92 107.7 no
H91 C9 H92 108.2 no
C4 C10 C9 108.2(2) yes
C4 C10 C11 111.5(2) yes
C9 C10 C11 114.4(2) yes
C4 C10 H101 108.1 no
C9 C10 H101 108.3 no
C11 C10 H101 106.2 no
C10 C11 C12 111.4(2) yes
C10 C11 C13 113.4(2) yes
C12 C11 C13 109.7(2) yes
C10 C11 H111 107.2 no
C12 C11 H111 107.8 no
C13 C11 H111 107.1 no
C11 C12 H121 110.9 no
C11 C12 H122 110.0 no
H121 C12 H122 107.7 no
C11 C12 H123 112.1 no
H121 C12 H123 108.0 no
H122 C12 H123 108.1 no
C11 C13 H131 109.3 no
C11 C13 H132 110.7 no
H131 C13 H132 110.5 no
C11 C13 H133 111.1 no
H131 C13 H133 107.3 no
H132 C13 H133 107.9 no
O1 C15 C16 117.5(2) yes
O1 C15 C20 119.0(2) yes
C16 C15 C20 123.5(2) yes
C15 C16 C17 119.1(2) yes
C15 C16 H161 118.2 no
C17 C16 H161 122.7 no
C16 C17 C18 120.1(2) yes
C16 C17 H171 121.0 no
C18 C17 H171 118.9 no
C17 C18 C19 120.0(2) yes
C17 C18 C66 120.7(2) yes
C19 C18 C66 119.2(2) yes
C18 C19 C20 120.2(2) yes
C18 C19 C59 117.0(2) yes
C20 C19 C59 122.8(2) yes
C19 C20 C15 116.9(2) yes
C19 C20 C21 123.9(2) yes
C15 C20 C21 119.1(2) yes
C20 C21 C22 124.9(2) yes
C20 C21 C34 117.3(2) yes
C22 C21 C34 117.8(2) yes
C21 C22 C23 121.8(2) yes
C21 C22 C31 120.0(2) yes
C23 C22 C31 118.1(2) yes
C22 C23 N24 117.0(2) yes
C22 C23 C28 120.2(2) yes
N24 C23 C28 122.8(2) yes
C23 N24 C25 119.0(2) yes
N24 C25 C26 123.1(2) yes
N24 C25 C58 116.9(2) yes
C26 C25 C58 120.0(2) yes
C25 C26 C27 117.2(2) yes
C25 C26 C55 118.3(2) yes
C27 C26 C55 124.4(2) yes
C26 C27 C28 119.0(2) yes
C26 C27 C49 118.9(2) yes
C28 C27 C49 122.2(2) yes
C23 C28 C27 118.8(2) yes
C23 C28 C29 117.8(2) yes
C27 C28 C29 123.4(2) yes
C28 C29 C30 110.7(2) yes
C28 C29 H291 109.7 no
C30 C29 H291 111.0 no
C28 C29 H292 108.6 no
C30 C29 H292 109.6 no
H291 C29 H292 107.1 no
C29 C30 C31 111.3(2) yes
C29 C30 H301 107.7 no
C31 C30 H301 110.0 no
C29 C30 H302 109.4 no
C31 C30 H302 108.8 no
H301 C30 H302 109.7 no
C30 C31 C22 119.9(2) yes
C30 C31 C32 120.4(2) yes
C22 C31 C32 119.7(2) yes
C31 C32 C33 120.9(2) yes
C31 C32 H321 120.0 no
C33 C32 H321 119.1 no
C32 C33 C34 119.2(2) yes
C32 C33 H331 121.1 no
C34 C33 H331 119.7 no
C21 C34 C33 122.3(2) yes
C21 C34 O35 116.0(2) yes
C33 C34 O35 121.4(2) yes
C34 O35 C36 118.51(19) yes
O35 C36 O37 105.6(2) yes
O35 C36 O48 127.1(2) yes
O37 C36 O48 127.2(2) yes
C36 O37 C38 116.39(19) yes
O37 C38 C39 106.7(2) yes
O37 C38 C46 108.8(2) yes
C39 C38 C46 112.3(2) yes
O37 C38 H381 109.2 no
C39 C38 H381 108.8 no
C46 C38 H381 110.9 no
C38 C39 C40 116.5(2) yes
C38 C39 C43 108.8(2) yes
C40 C39 C43 109.8(2) yes
C38 C39 H391 106.6 no
C40 C39 H391 107.9 no
C43 C39 H391 106.8 no
C39 C40 C41 113.5(3) yes
C39 C40 C42 114.5(3) yes
C41 C40 C42 109.8(3) yes
C39 C40 H401 107.1 no
C41 C40 H401 106.6 no
C42 C40 H401 104.6 no
C40 C41 H412 108.6 no
C40 C41 H411 112.0 no
H412 C41 H411 108.5 no
C40 C41 H413 110.7 no
H412 C41 H413 107.7 no
H411 C41 H413 109.3 no
C40 C42 H422 111.1 no
C40 C42 H423 110.7 no
H422 C42 H423 109.3 no
C40 C42 H421 111.4 no
H422 C42 H421 107.7 no
H423 C42 H421 106.3 no
C39 C43 C44 113.6(2) yes
C39 C43 H432 108.4 no
C44 C43 H432 108.1 no
C39 C43 H431 109.1 no
C44 C43 H431 108.9 no
H432 C43 H431 108.6 no
C43 C44 C45 110.4(2) yes
C43 C44 H441 110.7 no
C45 C44 H441 110.1 no
C43 C44 H442 109.7 no
C45 C44 H442 107.4 no
H441 C44 H442 108.6 no
C44 C45 C46 108.9(2) yes
C44 C45 C47 111.8(3) yes
C46 C45 C47 110.4(2) yes
C44 C45 H451 107.8 no
C46 C45 H451 108.8 no
C47 C45 H451 109.0 no
C45 C46 C38 112.2(2) yes
C45 C46 H461 109.4 no
C38 C46 H461 108.3 no
C45 C46 H462 108.4 no
C38 C46 H462 111.3 no
H461 C46 H462 107.0 no
C45 C47 H472 110.6 no
C45 C47 H473 109.8 no
H472 C47 H473 109.9 no
C45 C47 H471 109.6 no
H472 C47 H471 107.6 no
H473 C47 H471 109.4 no
C27 C49 C50 120.5(2) yes
C27 C49 C54 120.7(2) yes
C50 C49 C54 118.7(2) yes
C49 C50 C51 121.0(2) yes
C49 C50 H501 119.9 no
C51 C50 H501 119.1 no
C50 C51 C52 119.7(3) yes
C50 C51 H511 119.0 no
C52 C51 H511 121.3 no
C51 C52 C53 120.1(2) yes
C51 C52 H521 119.9 no
C53 C52 H521 120.0 no
C52 C53 C54 120.4(3) yes
C52 C53 H531 120.2 no
C54 C53 H531 119.4 no
C49 C54 C53 120.1(2) yes
C49 C54 H541 119.7 no
C53 C54 H541 120.2 no
C26 C55 C56 120.3(2) yes
C26 C55 H551 119.9 no
C56 C55 H551 119.7 no
C55 C56 C57 121.0(2) yes
C55 C56 H561 118.8 no
C57 C56 H561 120.2 no
C56 C57 C58 119.9(2) yes
C56 C57 H571 120.3 no
C58 C57 H571 119.8 no
C25 C58 C57 120.3(2) yes
C25 C58 H581 118.7 no
C57 C58 H581 121.0 no
C19 C59 N60 117.7(2) yes
C19 C59 C64 119.1(2) yes
N60 C59 C64 123.1(2) yes
C59 N60 C61 118.4(2) yes
N60 C61 C62 122.5(2) yes
N60 C61 C76 118.0(2) yes
C62 C61 C76 119.5(2) yes
C61 C62 C63 118.0(2) yes
C61 C62 C73 118.5(2) yes
C63 C62 C73 123.5(2) yes
C62 C63 C64 119.0(2) yes
C62 C63 C67 119.8(2) yes
C64 C63 C67 121.2(2) yes
C59 C64 C63 119.0(2) yes
C59 C64 C65 116.9(2) yes
C63 C64 C65 124.1(2) yes
C64 C65 C66 108.8(2) yes
C64 C65 H651 111.2 no
C66 C65 H651 109.5 no
C64 C65 H652 108.6 no
C66 C65 H652 109.7 no
H651 C65 H652 109.1 no
C65 C66 C18 108.6(2) yes
C65 C66 H661 111.0 no
C18 C66 H661 108.0 no
C65 C66 H662 109.0 no
C18 C66 H662 111.8 no
H661 C66 H662 108.4 no
C63 C67 C68 118.9(2) yes
C63 C67 C72 122.3(2) yes
C68 C67 C72 118.7(3) yes
C67 C68 C69 120.8(3) yes
C67 C68 H681 119.5 no
C69 C68 H681 119.7 no
C68 C69 C70 120.4(3) yes
C68 C69 H691 119.5 no
C70 C69 H691 120.1 no
C69 C70 C71 119.2(3) yes
C69 C70 H701 121.1 no
C71 C70 H701 119.7 no
C70 C71 C72 120.3(3) yes
C70 C71 H711 121.1 no
C72 C71 H711 118.7 no
C67 C72 C71 120.6(3) yes
C67 C72 H721 119.7 no
C71 C72 H721 119.8 no
C62 C73 C74 120.9(2) yes
C62 C73 H731 118.9 no
C74 C73 H731 120.2 no
C73 C74 C75 120.0(2) yes
C73 C74 H741 119.6 no
C75 C74 H741 120.4 no
C74 C75 C76 120.6(2) yes
C74 C75 H751 120.0 no
C76 C75 H751 119.3 no
C61 C76 C75 120.5(2) yes
C61 C76 H761 119.3 no
C75 C76 H761 120.2 no

loop_
_geom_bond_atom_site_label_1
_geom_bond_atom_site_label_2
_geom_bond_distance
_geom_bond_publ_flag
O1 C2 1.351(3) yes
O1 C15 1.411(3) yes
C2 O3 1.324(3) yes
C2 O14 1.197(3) yes
O3 C4 1.466(3) yes
C4 C5 1.518(3) yes
C4 C10 1.527(4) yes
C4 H41 0.991 no
C5 C6 1.525(4) yes
C5 H51 0.979 no
C5 H52 0.990 no
C6 C7 1.518(4) yes
C6 C8 1.526(4) yes
C6 H61 0.997 no
C7 H72 0.980 no
C7 H73 0.981 no
C7 H71 0.975 no
C8 C9 1.532(4) yes
C8 H81 0.982 no
C8 H82 0.980 no
C9 C10 1.526(4) yes
C9 H91 0.972 no
C9 H92 0.991 no
C10 C11 1.543(4) yes
C10 H101 0.989 no
C11 C12 1.526(4) yes
C11 C13 1.523(4) yes
C11 H111 0.984 no
C12 H121 0.978 no
C12 H122 0.976 no
C12 H123 0.988 no
C13 H131 0.979 no
C13 H132 0.978 no
C13 H133 0.966 no
C15 C16 1.378(4) yes
C15 C20 1.392(4) yes
C16 C17 1.382(4) yes
C16 H161 0.946 no
C17 C18 1.389(4) yes
C17 H171 0.939 no
C18 C19 1.418(4) yes
C18 C66 1.508(4) yes
C19 C20 1.406(4) yes
C19 C59 1.479(3) yes
C20 C21 1.504(3) yes
C21 C22 1.415(3) yes
C21 C34 1.397(3) yes
C22 C23 1.486(3) yes
C22 C31 1.409(3) yes
C23 N24 1.312(3) yes
C23 C28 1.441(3) yes
N24 C25 1.364(3) yes
C25 C26 1.415(3) yes
C25 C58 1.414(4) yes
C26 C27 1.436(3) yes
C26 C55 1.414(4) yes
C27 C28 1.385(3) yes
C27 C49 1.493(3) yes
C28 C29 1.507(3) yes
C29 C30 1.533(4) yes
C29 H291 0.982 no
C29 H292 0.979 no
C30 C31 1.507(3) yes
C30 H301 0.973 no
C30 H302 0.987 no
C31 C32 1.394(4) yes
C32 C33 1.379(4) yes
C32 H321 0.931 no
C33 C34 1.389(4) yes
C33 H331 0.947 no
C34 O35 1.396(3) yes
O35 C36 1.353(3) yes
C36 O37 1.336(3) yes
C36 O48 1.198(3) yes
O37 C38 1.456(3) yes
C38 C39 1.531(4) yes
C38 C46 1.519(4) yes
C38 H381 0.978 no
C39 C40 1.544(4) yes
C39 C43 1.537(4) yes
C39 H391 0.981 no
C40 C41 1.539(4) yes
C40 C42 1.536(4) yes
C40 H401 0.992 no
C41 H412 0.966 no
C41 H411 0.968 no
C41 H413 0.964 no
C42 H422 0.983 no
C42 H423 0.980 no
C42 H421 0.984 no
C43 C44 1.528(4) yes
C43 H432 0.978 no
C43 H431 0.976 no
C44 C45 1.524(5) yes
C44 H441 0.971 no
C44 H442 0.977 no
C45 C46 1.529(4) yes
C45 C47 1.525(4) yes
C45 H451 0.986 no
C46 H461 0.973 no
C46 H462 0.967 no
C47 H472 0.971 no
C47 H473 0.965 no
C47 H471 0.973 no
C49 C50 1.388(4) yes
C49 C54 1.404(4) yes
C50 C51 1.396(4) yes
C50 H501 0.948 no
C51 C52 1.384(4) yes
C51 H511 0.952 no
C52 C53 1.383(4) yes
C52 H521 0.940 no
C53 C54 1.393(4) yes
C53 H531 0.952 no
C54 H541 0.923 no
C55 C56 1.370(4) yes
C55 H551 0.961 no
C56 C57 1.408(4) yes
C56 H561 0.948 no
C57 C58 1.362(4) yes
C57 H571 0.956 no
C58 H581 0.941 no
C59 N60 1.321(3) yes
C59 C64 1.437(4) yes
N60 C61 1.369(3) yes
C61 C62 1.419(4) yes
C61 C76 1.415(4) yes
C62 C63 1.426(4) yes
C62 C73 1.417(4) yes
C63 C64 1.372(4) yes
C63 C67 1.498(4) yes
C64 C65 1.509(4) yes
C65 C66 1.521(4) yes
C65 H651 0.973 no
C65 H652 0.978 no
C66 H661 0.973 no
C66 H662 0.987 no
C67 C68 1.388(4) yes
C67 C72 1.396(4) yes
C68 C69 1.382(5) yes
C68 H681 0.943 no
C69 C70 1.388(5) yes
C69 H691 0.943 no
C70 C71 1.391(5) yes
C70 H701 0.944 no
C71 C72 1.385(4) yes
C71 H711 0.931 no
C72 H721 0.928 no
C73 C74 1.375(4) yes
C73 H731 0.935 no
C74 C75 1.410(4) yes
C74 H741 0.952 no
C75 C76 1.365(4) yes
C75 H751 0.948 no
C76 H761 0.946 no

loop_
_geom_hbond_atom_site_label_D
_geom_hbond_atom_site_label_H
_geom_hbond_atom_site_label_A
_geom_hbond_angle_DHA
_geom_hbond_distance_DH
_geom_hbond_distance_HA
_geom_hbond_distance_DA
_geom_hbond_publ_flag
C41 H413 O14 150.00 0.96 2.44 3.307(4) yes
